data_7720340
loop_
_publ_author_name
'Halikowska-Tarasek, Katarzyna'
'Dziuk, B&#x142;a&#x17c;ej'
'Szostak, Roman'
'Szostak, Michal'
'Bisz, Elwira'

_publ_section_title
;
 IPr*<sup>BndiNHC</sup> - sterically adaptable benzyl-linked dinuclear
 N-heterocyclic carbenes.
;
_journal_issue 16
_journal_name_full 'Dalton transactions (Cambridge, England : 2003)'
_journal_page_first 6282
_journal_page_last 6293
_journal_paper_doi 10.1039/d6dt00096g
_journal_volume 55
_journal_year 2026
_chemical_formula_moiety 'C84 H74 Au2 Br2 N4 O2, 5(C H2 Cl2)'
_chemical_formula_sum 'C84 H74 Au2 Br2 N4 O2'
_chemical_formula_weight 1725.22
_space_group_crystal_system orthorhombic
_space_group_IT_number 61
_space_group_name_Hall '-P 2ac 2ab'
_space_group_name_H-M_alt 'P b c a'
_atom_sites_solution_hydrogens geom
_audit_creation_date 2026-02-11
_audit_creation_method
;
Olex2 1.3
(compiled 2020.11.12 svn.r5f609507 for OlexSys, GUI svn.r6408)
;
_audit_update_record
;
2026-02-11 deposited with the CCDC.	2026-02-26 downloaded from the CCDC.
;
_cell_angle_alpha 90
_cell_angle_beta 90
_cell_angle_gamma 90
_cell_formula_units_Z 8
_cell_length_a 20.13870(10)
_cell_length_b 30.3181(2)
_cell_length_c 30.95670(10)
_cell_measurement_reflns_used 72385
_cell_measurement_temperature 100.00(10)
_cell_measurement_theta_max 75.6550
_cell_measurement_theta_min 2.8280
_cell_volume 18901.14(17)
_computing_cell_refinement 'CrysAlisPro 1.171.41.93a (Rigaku OD, 2020)'
_computing_data_collection 'CrysAlisPro 1.171.41.93a (Rigaku OD, 2020)'
_computing_data_reduction 'CrysAlisPro 1.171.41.93a (Rigaku OD, 2020)'
_computing_molecular_graphics 'Olex2 1.3 (Dolomanov et al., 2009)'
_computing_publication_material 'Olex2 1.3 (Dolomanov et al., 2009)'
_computing_structure_refinement 'SHELXL 2014/7 (Sheldrick, 2015)'
_diffrn_ambient_environment N~2~
_diffrn_ambient_temperature 100.00(10)
_diffrn_detector 'Hybrid Pixel Array Detector'
_diffrn_detector_area_resol_mean 10.0000
_diffrn_detector_type 'HyPix-Arc 150'
_diffrn_measured_fraction_theta_full 0.999
_diffrn_measured_fraction_theta_max 0.997
_diffrn_measurement_details
;
List of Runs (angles in degrees, time in seconds):

  # Type    Start    End  Width  t~exp~   \w     \q     \k     \f   Frames
#--------------------------------------------------------------------------
  1  \w     67.00  93.00   0.50    0.20    --   54.00  59.00 161.87   52
  2  \w     93.00 118.00   0.50    0.20    --   79.00  52.00 139.09   50
  3  \w     95.00 120.00   0.50    0.20    --   79.00  41.00 -31.11   50
  4  \w     96.00 121.00   0.50    0.20    --   79.00  39.00  36.68   50
  5  \w     96.00 121.00   0.50    0.20    --   79.00  40.00 -64.96   50
  6  \w     95.00 120.00   0.50    0.20    --   79.00  38.00-118.62   50
  7  \w     95.00 121.00   0.50    0.20    --   79.00  46.00-111.86   52
  8  \w     87.00 112.00   0.50    0.20    --   79.00  24.00-129.46   50
  9  \w     70.00  95.00   0.50    0.20    --   58.00  63.00-135.26   50
 10  \w     63.00 109.00   0.50    0.20    --   77.85   0.00-150.00   92
 11  \w     94.00 123.00   0.50    0.20    --   79.00  37.00  29.97   58
 12  \w     97.00 123.00   0.50    0.20    --   79.00  37.00 167.83   52
 13  \w     81.00 119.00   0.50    0.20    --   79.00  25.00 153.33   76
 14  \w     39.00  64.00   0.50    0.20    --   78.00 -57.00 127.77   50
 15  \w     47.00 103.00   0.50    0.20    --   65.97-149.00 -12.00  112
 16  \w     69.00  95.00   0.50    0.20    --   77.85-149.00 -12.00   52
 17  \w     48.00  98.00   0.50    0.20    --   77.85-126.00  90.00  100
 18  \w     33.00  59.00   0.50    0.20    --   65.97-124.00 152.00   52
 19  \w     48.00  74.00   0.50    0.20    --   74.85-124.00 152.00   52
 20  \w     39.00  94.00   0.50    0.20    --   77.85-124.00 152.00  110
 21  \w     48.00 103.00   0.50    0.20    --   77.85-126.00 120.00  110
 22  \w     80.00 114.00   0.50    0.20    --   77.85 149.00  34.00   68
 23  \w    -95.00 -70.00   0.50    0.20    --  -58.00 -61.00-125.06   50
 24  \w   -104.00 -79.00   0.50    0.20    --  -66.00 -61.00-133.95   50
 25  \w   -111.00 -85.00   0.50    0.20    --  -70.00 -52.00-171.01   52
 26  \w   -117.00 -92.00   0.50    0.20    --  -74.00 -42.00-178.65   50
 27  \w    -73.00 -46.00   0.50    0.20    --  -75.50  90.00  45.67   54
 28  \w    -78.00 -53.00   0.50    0.20    --  -75.50 107.00  65.64   50
 29  \w    -94.00 -50.00   0.50    0.20    --  -70.31 149.00  34.00   88
 30  \w    -83.00 -58.00   0.50    0.20    --  -67.03 124.00-129.00   50
 31  \w    -76.00 -46.00   0.50    0.20    --  -75.50  90.00-133.85   60
;
_diffrn_measurement_device 'four-circle diffractometer'
_diffrn_measurement_device_type 'XtaLAB Synergy R, DW system, HyPix-Arc 150'
_diffrn_measurement_method '\w scans'
_diffrn_orient_matrix_type 'CrysAlisPro convention (1999,Acta A55,543-557)'
_diffrn_orient_matrix_UB_11 0.0106049000
_diffrn_orient_matrix_UB_12 0.0496221000
_diffrn_orient_matrix_UB_13 -0.0081418000
_diffrn_orient_matrix_UB_21 -0.0674359000
_diffrn_orient_matrix_UB_22 0.0100281000
_diffrn_orient_matrix_UB_23 0.0213621000
_diffrn_orient_matrix_UB_31 0.0345445000
_diffrn_orient_matrix_UB_32 0.0042741000
_diffrn_orient_matrix_UB_33 0.0442055000
_diffrn_radiation_monochromator mirror
_diffrn_radiation_probe x-ray
_diffrn_radiation_type 'Cu K\a'
_diffrn_radiation_wavelength 1.54184
_diffrn_reflns_av_R_equivalents 0.0367
_diffrn_reflns_av_unetI/netI 0.0200
_diffrn_reflns_Laue_measured_fraction_full 0.999
_diffrn_reflns_Laue_measured_fraction_max 0.997
_diffrn_reflns_limit_h_max 25
_diffrn_reflns_limit_h_min -25
_diffrn_reflns_limit_k_max 37
_diffrn_reflns_limit_k_min -37
_diffrn_reflns_limit_l_max 38
_diffrn_reflns_limit_l_min -35
_diffrn_reflns_number 158351
_diffrn_reflns_point_group_measured_fraction_full 0.999
_diffrn_reflns_point_group_measured_fraction_max 0.997
_diffrn_reflns_theta_full 67.684
_diffrn_reflns_theta_max 74.499
_diffrn_reflns_theta_min 2.855
_diffrn_source 'Rotating-anode X-ray tube'
_diffrn_source_type 'Rigaku (Cu) X-ray Source'
_exptl_absorpt_coefficient_mu 7.039
_exptl_absorpt_correction_T_max 1.000
_exptl_absorpt_correction_T_min 0.386
_exptl_absorpt_correction_type gaussian
_exptl_absorpt_process_details
;
CrysAlisPro 1.171.41.93a (Rigaku Oxford Diffraction, 2020)
Numerical absorption correction based on gaussian integration over
a multifaceted crystal model
Empirical absorption correction using spherical harmonics,
implemented in SCALE3 ABSPACK scaling algorithm.
;
_exptl_crystal_colour yellow
_exptl_crystal_density_diffrn 1.213
_exptl_crystal_description block
_exptl_crystal_F_000 6800
_exptl_crystal_size_max 0.285
_exptl_crystal_size_mid 0.246
_exptl_crystal_size_min 0.221
_refine_diff_density_max 4.257
_refine_diff_density_min -2.206
_refine_diff_density_rms 0.135
_refine_ls_extinction_method none
_refine_ls_goodness_of_fit_ref 1.051
_refine_ls_hydrogen_treatment constr
_refine_ls_matrix_type full
_refine_ls_number_parameters 881
_refine_ls_number_reflns 19273
_refine_ls_number_restraints 292
_refine_ls_restrained_S_all 1.045
_refine_ls_R_factor_all 0.0542
_refine_ls_R_factor_gt 0.0517
_refine_ls_shift/su_max 0.002
_refine_ls_shift/su_mean 0.000
_refine_ls_structure_factor_coef Fsqd
_refine_ls_weighting_details 'w=1/[\s^2^(Fo^2^)+(0.0606P)^2^+123.7120P] where P=(Fo^2^+2Fc^2^)/3'
_refine_ls_weighting_scheme calc
_refine_ls_wR_factor_gt 0.1316
_refine_ls_wR_factor_ref 0.1331
_reflns_Friedel_coverage 0.000
_reflns_number_gt 17929
_reflns_number_total 19273
_reflns_threshold_expression 'I > 2\s(I)'
_cod_data_source_file d6dt00096g2.cif
_cod_data_source_block 4b
_cod_depositor_comments 'Adding full bibliography for 7720336--7720340.cif.'
_cod_database_code 7720340
_shelx_shelxl_version_number 2014/7
_chemical_oxdiff_formula 'C30 H30 N4 Br2 Au2'
_shelx_space_group_comment
;
The symmetry employed for this shelxl refinement is uniquely defined
by the following loop, which should always be used as a source of
symmetry information in preference to the above space-group names.
They are only intended as comments.
;
_reflns_odcompleteness_completeness 99.77
_reflns_odcompleteness_iscentric 1
_reflns_odcompleteness_theta 74.33
_olex2_refinement_description
;
1. Twinned data refinement
 Scales: 0.50(4)
 0.50(4)
2. Fixed Uiso
 At 1.2 times of:
  All C(H) groups, All C(H,H) groups
 At 1.5 times of:
  All C(H,H,H) groups
3. Restrained distances
 C26B-C25
 1.39 with sigma of 0.02
 C26B-C27B
 1.42 with sigma of 0.02
4. Rigid bond restraints
 C25, C30, H30, C29, H29, C28A, H28A, C26A, H26A, C27A, H27A, C26B, C27B, H27B,
  C28B, H28B
 with sigma for 1-2 distances of 0.01 and sigma for 1-3 distances of 0.01
5. Uiso/Uaniso restraints and constraints
C25 \\sim C30 \\sim H30 \\sim C29 \\sim H29 \\sim C28A \\sim H28A \\sim C26A
\\sim H26A \\sim C27A \\sim H27A \\sim C26B \\sim C27B \\sim H27B \\sim C28B
\\sim H28B: within 1.7A with sigma of 0.04 and sigma for terminal atoms of 0.08
within 1.7A
Uanis(C25) \\sim Ueq, Uanis(C30) \\sim Ueq, Uanis(C29) \\sim Ueq, Uanis(C28A)
\\sim Ueq, Uanis(C26A) \\sim Ueq, Uanis(C27A) \\sim Ueq, Uanis(C26B) \\sim Ueq,
Uanis(C27B) \\sim Ueq, Uanis(C28B) \\sim Ueq, : with sigma of 0.1 and sigma for
terminal atoms of 0.2
6. Rigid body (RIGU) restrains
 C25, C30, H30, C29, H29, C28A, H28A, C26A, H26A, C27A, H27A, C26B, C27B, H27B,
  C28B, H28B
 with sigma for 1-2 distances of 0.004 and sigma for 1-3 distances of 0.004
7. Others
 Fixed Sof: C28A(0.75) H28A(0.75) C26A(0.75) H26A(0.75) C27A(0.75) H27A(0.75)
 C26B(0.25) H26B(0.25) C27B(0.25) H27B(0.25) C28B(0.25) H28B(0.25)
8.a Ternary CH refined with riding coordinates:
 C10(H10), C58(H58), C24(H24), C72(H72)
8.b Secondary CH2 refined with riding coordinates:
 C46(H46A,H46B), C39(H39A,H39B)
8.c Aromatic/amide H refined with riding coordinates:
 C54(H54), C56(H56), C6(H6), C36(H36), C32(H32), C41(H41), C8(H8), C18(H18),
 C19(H19), C60(H60), C33(H33), C78(H78), C44(H44), C16(H16), C12(H12), C64(H64),
  C70(H70), C35(H35), C21(H21), C22(H22), C75(H75), C42(H42), C34(H34),
 C20(H20), C63(H63), C66(H66), C74(H74), C62(H62), C61(H61), C69(H69), C77(H77),
  C15(H15), C68(H68), C67(H67), C13(H13), C43(H43), C30(H30), C76(H76),
 C29(H29), C80(H80), C14(H14), C84(H84), C28A(H28A), C26A(H26A), C81(H81),
 C27A(H27A), C83(H83), C82(H82), C26B(H26B), C27B(H27B), C28B(H28B)
8.d Idealised Me refined as rotating group:
 C37(H37A,H37B,H37C), C51(H51A,H51B,H51C), C38(H38A,H38B,H38C), C23(H23A,H23B,
 H23C), C50(H50A,H50B,H50C), C71(H71A,H71B,H71C)
;
_smtbx_masks_void_probe_radius 1.2
_smtbx_masks_void_truncation_radius 1.2
_olex2_submission_special_instructions 'No special instructions were received'
_oxdiff_exptl_absorpt_empirical_details
;
Empirical correction (ABSPACK) includes:
- Absorption correction using spherical harmonics
- Frame scaling
;
_oxdiff_exptl_absorpt_empirical_full_max 1.527
_oxdiff_exptl_absorpt_empirical_full_min 0.650

loop_
_space_group_symop_operation_xyz
'x, y, z'
'-x+1/2, -y, z+1/2'
'-x, y+1/2, -z+1/2'
'x+1/2, -y+1/2, -z'
'-x, -y, -z'
'x-1/2, y, -z-1/2'
'x, -y-1/2, z-1/2'
'-x-1/2, y-1/2, z'

loop_
_atom_site_label
_atom_site_type_symbol
_atom_site_fract_x
_atom_site_fract_y
_atom_site_fract_z
_atom_site_U_iso_or_equiv
_atom_site_adp_type
_atom_site_occupancy
_atom_site_site_symmetry_order
_atom_site_calc_flag
_atom_site_refinement_flags_posn
_atom_site_refinement_flags_adp
_atom_site_refinement_flags_occupancy
_atom_site_disorder_assembly
_atom_site_disorder_group
Au1 Au 0.47886(2) 0.54755(2) 0.38389(2) 0.02665(7) Uani 1 1 d . . . . .
Au2 Au 0.83270(2) 0.59652(2) 0.44636(2) 0.03199(7) Uani 1 1 d . . . . .
Br1 Br 0.52190(3) 0.50551(2) 0.32440(2) 0.04229(15) Uani 1 1 d . . . . .
Br2 Br 0.89057(4) 0.59448(4) 0.51388(2) 0.0676(3) Uani 1 1 d . . . . .
O1 O 0.1502(2) 0.51670(15) 0.36574(13) 0.0396(9) Uani 1 1 d . . . . .
O2 O 1.07708(19) 0.60396(13) 0.30047(14) 0.0361(9) Uani 1 1 d . . . . .
N3 N 0.7189(2) 0.60327(15) 0.38409(14) 0.0288(9) Uani 1 1 d . . . . .
N1 N 0.3754(2) 0.58398(14) 0.44399(13) 0.0238(8) Uani 1 1 d . . . . .
N4 N 0.8119(2) 0.60627(14) 0.35080(13) 0.0241(8) Uani 1 1 d . . . . .
N2 N 0.4737(2) 0.59850(14) 0.46744(14) 0.0259(9) Uani 1 1 d . . . . .
C1 C 0.4426(2) 0.57968(17) 0.43489(16) 0.0258(10) Uani 1 1 d . . . . .
C47 C 0.7838(2) 0.60107(17) 0.39098(15) 0.0248(10) Uani 1 1 d . . . . .
C10 C 0.3498(2) 0.49160(17) 0.45626(16) 0.0250(10) Uani 1 1 d . . . . .
H10 H 0.3966 0.5016 0.4517 0.030 Uiso 1 1 calc R U . . .
C37 C 0.3020(3) 0.6148(2) 0.50298(19) 0.0346(12) Uani 1 1 d . . . . .
H37A H 0.2795 0.5868 0.5089 0.052 Uiso 1 1 calc R U . . .
H37B H 0.2752 0.6324 0.4830 0.052 Uiso 1 1 calc R U . . .
H37C H 0.3080 0.6311 0.5300 0.052 Uiso 1 1 calc R U . . .
C5 C 0.3065(3) 0.52043(17) 0.42690(16) 0.0264(10) Uani 1 1 d . . . . .
C53 C 0.9099(3) 0.56386(17) 0.33076(16) 0.0255(10) Uani 1 1 d . . . . .
C40 C 0.5725(3) 0.64409(17) 0.44900(16) 0.0280(10) Uani 1 1 d . . . . .
C17 C 0.3480(3) 0.44332(18) 0.44333(17) 0.0308(11) Uani 1 1 d . . . . .
C51 C 0.7775(3) 0.61827(19) 0.27262(16) 0.0320(11) Uani 1 1 d . . . . .
H51A H 0.8166 0.6373 0.2695 0.048 Uiso 1 1 calc R U . . .
H51B H 0.7394 0.6322 0.2585 0.048 Uiso 1 1 calc R U . . .
H51C H 0.7863 0.5896 0.2591 0.048 Uiso 1 1 calc R U . . .
C49 C 0.7625(3) 0.61174(18) 0.31987(17) 0.0292(11) Uani 1 1 d . . . . .
C65 C 0.9114(3) 0.48306(18) 0.35214(18) 0.0327(11) Uani 1 1 d . . . . .
C54 C 0.9768(2) 0.56292(18) 0.31787(17) 0.0271(10) Uani 1 1 d . . . . .
H54 H 0.9971 0.5356 0.3106 0.033 Uiso 1 1 calc R U . . .
C52 C 0.8820(2) 0.60478(17) 0.34181(16) 0.0266(10) Uani 1 1 d . . . . .
C31 C 0.3665(3) 0.64113(17) 0.35734(16) 0.0287(11) Uani 1 1 d . . . . .
C4 C 0.3216(3) 0.56426(17) 0.42064(15) 0.0253(10) Uani 1 1 d . . . . .
C56 C 0.9855(3) 0.64111(19) 0.32972(19) 0.0334(12) Uani 1 1 d . . . . .
H56 H 1.0117 0.6672 0.3303 0.040 Uiso 1 1 calc R U . . .
C58 C 0.8703(3) 0.52084(17) 0.33390(16) 0.0259(10) Uani 1 1 d . . . . .
H58 H 0.8346 0.5265 0.3556 0.031 Uiso 1 1 calc R U . . .
C59 C 0.8349(3) 0.51034(17) 0.29217(17) 0.0282(11) Uani 1 1 d . . . . .
C46 C 0.6684(3) 0.59949(19) 0.41761(19) 0.0327(12) Uani 1 1 d . . . . .
H46A H 0.6895 0.5889 0.4446 0.039 Uiso 1 1 calc R U . . .
H46B H 0.6351 0.5773 0.4086 0.039 Uiso 1 1 calc R U . . .
C39 C 0.5463(3) 0.60250(18) 0.46949(19) 0.0329(12) Uani 1 1 d . . . . .
H39A H 0.5665 0.5767 0.4548 0.039 Uiso 1 1 calc R U . . .
H39B H 0.5603 0.6017 0.5001 0.039 Uiso 1 1 calc R U . . .
C55 C 1.0134(3) 0.60177(19) 0.31574(18) 0.0297(11) Uani 1 1 d . . . . .
C6 C 0.2489(3) 0.50338(18) 0.40798(16) 0.0292(11) Uani 1 1 d . . . . .
H6 H 0.2377 0.4732 0.4118 0.035 Uiso 1 1 calc R U . . .
C57 C 0.9193(3) 0.64276(18) 0.34294(17) 0.0317(11) Uani 1 1 d . . . . .
C11 C 0.3339(3) 0.50031(18) 0.50348(17) 0.0316(11) Uani 1 1 d . . . . .
C45 C 0.6335(3) 0.64297(18) 0.42654(18) 0.0313(11) Uani 1 1 d . . . . .
C2 C 0.3680(3) 0.60581(17) 0.48326(16) 0.0281(11) Uani 1 1 d . . . . .
C24 C 0.3045(3) 0.63949(18) 0.38595(18) 0.0357(13) Uani 1 1 d . . . . .
H24 H 0.3180 0.6518 0.4146 0.043 Uiso 1 1 calc R U . . .
C36 C 0.4145(3) 0.67259(19) 0.36530(19) 0.0359(12) Uani 1 1 d . . . . .
H36 H 0.4099 0.6916 0.3895 0.043 Uiso 1 1 calc R U . . .
C9 C 0.2830(3) 0.59249(18) 0.39430(17) 0.0311(11) Uani 1 1 d . . . . .
C48 C 0.7039(3) 0.60981(18) 0.34023(16) 0.0292(11) Uani 1 1 d . . . . .
C32 C 0.3739(3) 0.61355(18) 0.32214(16) 0.0284(10) Uani 1 1 d . . . . .
H32 H 0.3417 0.5914 0.3166 0.034 Uiso 1 1 calc R U . . .
C41 C 0.5410(3) 0.6844(2) 0.45463(19) 0.0372(13) Uani 1 1 d . . . . .
H41 H 0.4998 0.6852 0.4696 0.045 Uiso 1 1 calc R U . . .
C8 C 0.2259(3) 0.5743(2) 0.37596(17) 0.0357(12) Uani 1 1 d . . . . .
H8 H 0.1984 0.5919 0.3579 0.043 Uiso 1 1 calc R U . . .
C3 C 0.4290(3) 0.61483(17) 0.49848(16) 0.0280(10) Uani 1 1 d . . . . .
C18 C 0.3055(3) 0.4124(2) 0.46177(19) 0.0360(12) Uani 1 1 d . . . . .
H18 H 0.2751 0.4215 0.4835 0.043 Uiso 1 1 calc R U . . .
C38 C 0.4505(3) 0.6341(2) 0.54082(18) 0.0396(14) Uani 1 1 d . . . . .
H38A H 0.4155 0.6534 0.5520 0.059 Uiso 1 1 calc R U . . .
H38B H 0.4913 0.6512 0.5366 0.059 Uiso 1 1 calc R U . . .
H38C H 0.4589 0.6102 0.5615 0.059 Uiso 1 1 calc R U . . .
C7 C 0.2089(3) 0.5303(2) 0.38391(17) 0.0316(11) Uani 1 1 d . . . . .
C73 C 0.9372(3) 0.7123(2) 0.3860(2) 0.0402(14) Uani 1 1 d . . . . .
C19 C 0.3067(3) 0.3690(2) 0.4492(2) 0.0460(15) Uani 1 1 d . . . . .
H19 H 0.2784 0.3482 0.4629 0.055 Uiso 1 1 calc R U . . .
C72 C 0.8888(3) 0.6866(2) 0.3582(2) 0.0389(13) Uani 1 1 d . . . . .
H72 H 0.8507 0.6786 0.3774 0.047 Uiso 1 1 calc R U . . .
C60 C 0.7659(3) 0.5029(2) 0.2929(2) 0.0417(14) Uani 1 1 d . . . . .
H60 H 0.7424 0.5045 0.3194 0.050 Uiso 1 1 calc R U . . .
C33 C 0.4284(3) 0.61808(19) 0.29466(16) 0.0314(11) Uani 1 1 d . . . . .
H33 H 0.4330 0.5991 0.2704 0.038 Uiso 1 1 calc R U . . .
C78 C 0.9631(3) 0.7527(2) 0.3735(2) 0.0443(15) Uani 1 1 d . . . . .
H78 H 0.9519 0.7650 0.3462 0.053 Uiso 1 1 calc R U . . .
C23 C 0.1300(4) 0.4722(2) 0.3727(2) 0.0498(17) Uani 1 1 d . . . . .
H23A H 0.0883 0.4666 0.3574 0.075 Uiso 1 1 calc R U . . .
H23B H 0.1235 0.4672 0.4037 0.075 Uiso 1 1 calc R U . . .
H23C H 0.1644 0.4522 0.3619 0.075 Uiso 1 1 calc R U . . .
C44 C 0.6603(3) 0.6824(2) 0.4123(2) 0.0449(15) Uani 1 1 d . . . . .
H44 H 0.7018 0.6821 0.3978 0.054 Uiso 1 1 calc R U . . .
C16 C 0.2696(3) 0.50164(19) 0.51872(19) 0.0387(13) Uani 1 1 d . . . . .
H16 H 0.2336 0.4960 0.4997 0.046 Uiso 1 1 calc R U . . .
C12 C 0.3860(4) 0.50980(19) 0.53165(19) 0.0411(14) Uani 1 1 d . . . . .
H12 H 0.4304 0.5092 0.5213 0.049 Uiso 1 1 calc R U . . .
C64 C 0.8663(3) 0.50910(17) 0.25218(19) 0.0363(12) Uani 1 1 d . . . . .
H64 H 0.9126 0.5148 0.2505 0.044 Uiso 1 1 calc R U . . .
C50 C 0.6344(3) 0.6143(2) 0.32397(19) 0.0406(14) Uani 1 1 d . . . . .
H50A H 0.6117 0.5858 0.3261 0.061 Uiso 1 1 calc R U . . .
H50B H 0.6352 0.6240 0.2937 0.061 Uiso 1 1 calc R U . . .
H50C H 0.6106 0.6362 0.3414 0.061 Uiso 1 1 calc R U . . .
C79 C 0.8600(3) 0.7132(2) 0.3219(2) 0.0460(15) Uani 1 1 d . . . . .
C70 C 0.9304(3) 0.4850(2) 0.39523(19) 0.0412(14) Uani 1 1 d . . . . .
H70 H 0.9184 0.5101 0.4119 0.049 Uiso 1 1 calc R U . . .
C35 C 0.4698(3) 0.6768(2) 0.3382(2) 0.0432(14) Uani 1 1 d . . . . .
H35 H 0.5032 0.6981 0.3443 0.052 Uiso 1 1 calc R U . . .
C21 C 0.3907(3) 0.3855(2) 0.3968(2) 0.0477(15) Uani 1 1 d . . . . .
H21 H 0.4191 0.3765 0.3740 0.057 Uiso 1 1 calc R U . . .
C71 C 1.1031(3) 0.5660(2) 0.28012(18) 0.0360(12) Uani 1 1 d . . . . .
H71A H 1.0740 0.5573 0.2562 0.054 Uiso 1 1 calc R U . . .
H71B H 1.1058 0.5418 0.3011 0.054 Uiso 1 1 calc R U . . .
H71C H 1.1476 0.5724 0.2689 0.054 Uiso 1 1 calc R U . . .
C22 C 0.3909(3) 0.4293(2) 0.41063(19) 0.0370(12) Uani 1 1 d . . . . .
H22 H 0.4206 0.4497 0.3977 0.044 Uiso 1 1 calc R U . . .
C75 C 0.9980(4) 0.7186(3) 0.4530(3) 0.0565(19) Uani 1 1 d . . . . .
H75 H 1.0101 0.7064 0.4802 0.068 Uiso 1 1 calc R U . . .
C25 C 0.2485(3) 0.6685(2) 0.3699(2) 0.0472(15) Uani 1 1 d D U . . .
C42 C 0.5674(4) 0.7234(2) 0.4392(2) 0.0480(16) Uani 1 1 d . . . . .
H42 H 0.5442 0.7505 0.4426 0.058 Uiso 1 1 calc R U . . .
C34 C 0.4751(3) 0.6495(2) 0.30245(19) 0.0377(13) Uani 1 1 d . . . . .
H34 H 0.5116 0.6527 0.2833 0.045 Uiso 1 1 calc R U . . .
C20 C 0.3490(4) 0.3552(2) 0.4164(2) 0.0497(16) Uani 1 1 d . . . . .
H20 H 0.3494 0.3252 0.4075 0.060 Uiso 1 1 calc R U . . .
C63 C 0.8317(4) 0.4997(2) 0.2150(2) 0.0533(19) Uani 1 1 d . . . . .
H63 H 0.8544 0.4988 0.1881 0.064 Uiso 1 1 calc R U . . .
C66 C 0.9308(3) 0.4469(2) 0.3284(2) 0.0436(15) Uani 1 1 d . . . . .
H66 H 0.9188 0.4451 0.2988 0.052 Uiso 1 1 calc R U . . .
C74 C 0.9547(4) 0.6958(2) 0.4264(2) 0.0491(16) Uani 1 1 d . . . . .
H74 H 0.9366 0.6685 0.4358 0.059 Uiso 1 1 calc R U . . .
C62 C 0.7650(5) 0.4917(2) 0.2164(2) 0.064(2) Uani 1 1 d . . . . .
H62 H 0.7415 0.4851 0.1906 0.077 Uiso 1 1 calc R U . . .
C61 C 0.7322(4) 0.4932(2) 0.2552(3) 0.058(2) Uani 1 1 d . . . . .
H61 H 0.6858 0.4876 0.2561 0.069 Uiso 1 1 calc R U . . .
C69 C 0.9659(3) 0.4518(3) 0.4142(2) 0.058(2) Uani 1 1 d . . . . .
H69 H 0.9778 0.4538 0.4439 0.069 Uiso 1 1 calc R U . . .
C77 C 1.0058(4) 0.7753(2) 0.4015(3) 0.0539(19) Uani 1 1 d . . . . .
H77 H 1.0230 0.8031 0.3930 0.065 Uiso 1 1 calc R U . . .
C15 C 0.2572(5) 0.5113(2) 0.5623(2) 0.057(2) Uani 1 1 d . . . . .
H15 H 0.2130 0.5113 0.5731 0.068 Uiso 1 1 calc R U . . .
C68 C 0.9848(4) 0.4149(2) 0.3901(3) 0.0528(18) Uani 1 1 d . . . . .
H68 H 1.0090 0.3916 0.4032 0.063 Uiso 1 1 calc R U . . .
C67 C 0.9678(4) 0.4127(2) 0.3472(3) 0.0552(18) Uani 1 1 d . . . . .
H67 H 0.9810 0.3881 0.3303 0.066 Uiso 1 1 calc R U . . .
C13 C 0.3738(6) 0.5202(2) 0.5745(2) 0.065(3) Uani 1 1 d . . . . .
H13 H 0.4095 0.5268 0.5935 0.078 Uiso 1 1 calc R U . . .
C43 C 0.6283(4) 0.7221(2) 0.4187(3) 0.0546(19) Uani 1 1 d . . . . .
H43 H 0.6483 0.7487 0.4089 0.066 Uiso 1 1 calc R U . . .
C30 C 0.2455(4) 0.6841(3) 0.3276(3) 0.0575(17) Uani 1 1 d . U . . .
H30 H 0.2803 0.6772 0.3079 0.069 Uiso 1 1 calc R U . . .
C76 C 1.0235(4) 0.7583(3) 0.4409(3) 0.059(2) Uani 1 1 d . . . . .
H76 H 1.0530 0.7739 0.4594 0.071 Uiso 1 1 calc R U . . .
C29 C 0.1925(4) 0.7095(3) 0.3139(3) 0.0658(19) Uani 1 1 d . U . . .
H29 H 0.1781 0.7140 0.2850 0.079 Uiso 1 1 calc R U . A 2
C80 C 0.8869(4) 0.7148(2) 0.2803(2) 0.0547(18) Uani 1 1 d . . . . .
H80 H 0.9252 0.6977 0.2741 0.066 Uiso 1 1 calc R U . . .
C14 C 0.3091(5) 0.5207(2) 0.5893(2) 0.060(2) Uani 1 1 d . . . . .
H14 H 0.3005 0.5278 0.6187 0.072 Uiso 1 1 calc R U . . .
C84 C 0.8040(5) 0.7383(3) 0.3288(3) 0.077(3) Uani 1 1 d . . . . .
H84 H 0.7834 0.7377 0.3564 0.092 Uiso 1 1 calc R U . . .
C28A C 0.1400(5) 0.7179(3) 0.3374(4) 0.057(2) Uani 0.75 1 d . U P B 1
H28A H 0.1048 0.7358 0.3268 0.069 Uiso 0.75 1 calc R U P B 1
C26A C 0.1911(5) 0.6747(3) 0.3935(4) 0.056(2) Uani 0.75 1 d . U P B 1
H26A H 0.1870 0.6617 0.4213 0.067 Uiso 0.75 1 calc R U P B 1
C81 C 0.8601(6) 0.7404(3) 0.2480(3) 0.085(3) Uani 1 1 d . . . . .
H81 H 0.8798 0.7406 0.2202 0.101 Uiso 1 1 calc R U . . .
C27A C 0.1379(6) 0.7004(4) 0.3767(4) 0.064(3) Uani 0.75 1 d . U P B 1
H27A H 0.0998 0.7051 0.3941 0.076 Uiso 0.75 1 calc R U P B 1
C83 C 0.7766(8) 0.7648(4) 0.2963(5) 0.125(5) Uani 1 1 d . . . . .
H83 H 0.7384 0.7823 0.3019 0.150 Uiso 1 1 calc R U . . .
C82 C 0.8061(8) 0.7650(5) 0.2558(4) 0.125(5) Uani 1 1 d . . . . .
H82 H 0.7879 0.7828 0.2334 0.149 Uiso 1 1 calc R U . . .
C26B C 0.2238(10) 0.6937(7) 0.4073(7) 0.036(4) Uani 0.25 1 d D U P B 2
H26B H 0.2435 0.6903 0.4350 0.043 Uiso 0.25 1 calc R U P B 2
C27B C 0.1696(11) 0.7234(8) 0.4009(10) 0.044(4) Uani 0.25 1 d D U P B 2
H27B H 0.1449 0.7360 0.4240 0.053 Uiso 0.25 1 calc R U P B 2
C28B C 0.1572(15) 0.7315(10) 0.3608(12) 0.052(5) Uani 0.25 1 d . U P B 2
H28B H 0.1235 0.7529 0.3560 0.063 Uiso 0.25 1 calc R U P B 2

loop_
_atom_site_aniso_label
_atom_site_aniso_U_11
_atom_site_aniso_U_22
_atom_site_aniso_U_33
_atom_site_aniso_U_23
_atom_site_aniso_U_13
_atom_site_aniso_U_12
Au1 0.02910(12) 0.02958(12) 0.02127(11) -0.00160(8) 0.00723(8) 0.00108(8)
Au2 0.02715(12) 0.04534(14) 0.02348(11) 0.00521(9) 0.00124(8) -0.00183(9)
Br1 0.0525(4) 0.0468(3) 0.0275(3) -0.0068(2) 0.0076(3) 0.0114(3)
Br2 0.0468(4) 0.1226(8) 0.0335(4) 0.0207(4) -0.0103(3) -0.0114(4)
O1 0.030(2) 0.051(2) 0.038(2) 0.0072(19) -0.0081(17) -0.0064(18)
O2 0.0232(18) 0.040(2) 0.045(2) -0.0085(18) 0.0103(17) -0.0047(16)
N3 0.024(2) 0.039(2) 0.024(2) -0.0005(18) 0.0030(17) -0.0030(18)
N1 0.021(2) 0.028(2) 0.022(2) -0.0015(16) 0.0063(16) -0.0002(16)
N4 0.0204(19) 0.033(2) 0.0192(19) -0.0010(16) 0.0016(16) -0.0043(17)
N2 0.026(2) 0.026(2) 0.026(2) 0.0000(16) 0.0119(17) -0.0029(17)
C1 0.023(2) 0.031(2) 0.023(2) 0.0041(19) 0.0124(19) 0.002(2)
C47 0.023(2) 0.033(3) 0.018(2) -0.0035(19) 0.0023(18) 0.000(2)
C10 0.021(2) 0.030(3) 0.023(2) 0.0036(19) 0.0060(19) -0.0008(19)
C37 0.029(3) 0.041(3) 0.034(3) -0.005(2) 0.015(2) 0.002(2)
C5 0.030(3) 0.029(2) 0.021(2) 0.0004(19) 0.004(2) 0.001(2)
C53 0.026(2) 0.028(2) 0.023(2) -0.0022(19) 0.0001(19) -0.003(2)
C40 0.030(3) 0.029(3) 0.025(2) 0.000(2) 0.005(2) -0.004(2)
C17 0.034(3) 0.028(3) 0.029(3) 0.002(2) -0.006(2) -0.002(2)
C51 0.029(3) 0.043(3) 0.023(2) 0.000(2) -0.002(2) -0.010(2)
C49 0.025(2) 0.032(3) 0.031(3) -0.004(2) -0.001(2) -0.005(2)
C65 0.030(3) 0.033(3) 0.035(3) 0.003(2) 0.002(2) -0.008(2)
C54 0.023(2) 0.031(3) 0.027(2) -0.003(2) 0.0029(19) -0.004(2)
C52 0.020(2) 0.035(3) 0.024(2) -0.005(2) 0.0017(19) -0.001(2)
C31 0.032(3) 0.031(3) 0.023(2) 0.009(2) 0.000(2) 0.006(2)
C4 0.028(2) 0.027(2) 0.021(2) 0.0015(19) 0.0054(19) -0.001(2)
C56 0.022(3) 0.039(3) 0.039(3) -0.006(2) 0.009(2) -0.007(2)
C58 0.025(2) 0.029(3) 0.024(2) 0.0007(19) -0.0006(19) -0.001(2)
C59 0.035(3) 0.024(2) 0.025(2) 0.0057(19) -0.008(2) -0.008(2)
C46 0.027(3) 0.038(3) 0.033(3) 0.004(2) 0.010(2) -0.002(2)
C39 0.022(3) 0.035(3) 0.041(3) 0.001(2) 0.012(2) -0.004(2)
C55 0.020(2) 0.039(3) 0.031(3) -0.007(2) 0.003(2) -0.008(2)
C6 0.029(3) 0.034(3) 0.024(2) -0.002(2) -0.001(2) -0.005(2)
C57 0.038(3) 0.031(3) 0.026(2) -0.008(2) 0.008(2) -0.002(2)
C11 0.042(3) 0.026(2) 0.027(3) 0.002(2) -0.008(2) 0.000(2)
C45 0.029(3) 0.032(3) 0.033(3) -0.005(2) 0.007(2) -0.004(2)
C2 0.034(3) 0.026(2) 0.025(2) -0.0006(19) 0.013(2) 0.002(2)
C24 0.050(3) 0.027(3) 0.030(3) -0.002(2) 0.008(2) 0.006(2)
C36 0.039(3) 0.033(3) 0.036(3) -0.003(2) -0.006(2) 0.003(2)
C9 0.036(3) 0.032(3) 0.025(2) 0.000(2) 0.008(2) 0.008(2)
C48 0.026(3) 0.039(3) 0.023(2) -0.001(2) 0.002(2) -0.003(2)
C32 0.030(3) 0.032(3) 0.023(2) 0.003(2) -0.001(2) 0.002(2)
C41 0.041(3) 0.037(3) 0.034(3) -0.005(2) 0.010(2) 0.002(2)
C8 0.038(3) 0.045(3) 0.024(2) 0.005(2) -0.001(2) 0.012(3)
C3 0.032(3) 0.030(3) 0.022(2) -0.0041(19) 0.006(2) -0.004(2)
C18 0.037(3) 0.040(3) 0.031(3) 0.001(2) -0.001(2) -0.009(2)
C38 0.045(3) 0.046(3) 0.028(3) -0.015(2) 0.007(2) -0.011(3)
C7 0.023(2) 0.043(3) 0.029(3) 0.000(2) -0.004(2) -0.001(2)
C73 0.033(3) 0.034(3) 0.053(4) -0.017(3) 0.008(3) -0.001(2)
C19 0.047(4) 0.032(3) 0.059(4) 0.009(3) -0.009(3) -0.003(3)
C72 0.031(3) 0.037(3) 0.049(3) -0.014(3) 0.010(3) -0.004(2)
C60 0.038(3) 0.038(3) 0.049(3) 0.014(3) -0.013(3) -0.010(3)
C33 0.035(3) 0.037(3) 0.021(2) 0.002(2) 0.001(2) 0.006(2)
C78 0.046(4) 0.038(3) 0.049(4) -0.015(3) 0.005(3) -0.006(3)
C23 0.049(4) 0.059(4) 0.041(3) 0.011(3) -0.008(3) -0.018(3)
C44 0.044(3) 0.038(3) 0.053(4) 0.004(3) 0.020(3) -0.008(3)
C16 0.049(4) 0.035(3) 0.032(3) 0.004(2) 0.013(3) -0.002(3)
C12 0.061(4) 0.028(3) 0.034(3) 0.002(2) -0.013(3) 0.001(3)
C64 0.048(3) 0.023(2) 0.038(3) -0.003(2) -0.004(3) -0.006(2)
C50 0.029(3) 0.065(4) 0.028(3) 0.000(3) -0.001(2) 0.001(3)
C79 0.046(4) 0.034(3) 0.058(4) -0.015(3) -0.007(3) 0.006(3)
C70 0.034(3) 0.062(4) 0.028(3) 0.007(3) 0.003(2) 0.009(3)
C35 0.038(3) 0.049(4) 0.042(3) 0.004(3) -0.008(3) -0.007(3)
C21 0.046(4) 0.042(3) 0.055(4) -0.008(3) 0.004(3) 0.012(3)
C71 0.031(3) 0.046(3) 0.031(3) 0.002(2) 0.001(2) 0.007(2)
C22 0.039(3) 0.040(3) 0.033(3) 0.000(2) 0.004(2) 0.001(2)
C75 0.055(4) 0.060(5) 0.055(4) -0.026(4) -0.004(3) 0.011(4)
C25 0.046(3) 0.030(3) 0.066(3) 0.009(3) 0.019(3) 0.010(2)
C42 0.063(4) 0.029(3) 0.051(4) -0.004(3) 0.014(3) 0.003(3)
C34 0.030(3) 0.047(3) 0.036(3) 0.013(3) -0.005(2) 0.008(2)
C20 0.049(4) 0.038(3) 0.062(4) -0.008(3) -0.011(3) 0.003(3)
C63 0.086(6) 0.046(4) 0.028(3) 0.005(3) -0.009(3) -0.017(4)
C66 0.052(4) 0.032(3) 0.046(3) -0.007(3) -0.012(3) 0.005(3)
C74 0.054(4) 0.049(4) 0.044(4) -0.010(3) 0.003(3) -0.004(3)
C62 0.092(6) 0.049(4) 0.052(4) 0.021(3) -0.043(4) -0.028(4)
C61 0.056(4) 0.050(4) 0.066(5) 0.023(4) -0.033(4) -0.021(3)
C69 0.037(3) 0.094(6) 0.042(4) 0.030(4) -0.003(3) 0.000(4)
C77 0.050(4) 0.039(3) 0.073(5) -0.030(3) 0.007(4) -0.007(3)
C15 0.092(6) 0.040(3) 0.039(3) 0.006(3) 0.034(4) 0.005(4)
C68 0.051(4) 0.045(4) 0.062(4) 0.018(3) -0.011(3) 0.009(3)
C67 0.061(5) 0.038(3) 0.067(5) -0.002(3) -0.004(4) 0.003(3)
C13 0.133(8) 0.029(3) 0.032(3) 0.006(3) -0.024(4) -0.001(4)
C43 0.062(4) 0.034(3) 0.067(5) 0.000(3) 0.027(4) -0.008(3)
C30 0.054(4) 0.054(4) 0.065(4) 0.008(3) 0.002(3) 0.020(3)
C76 0.047(4) 0.067(5) 0.064(5) -0.037(4) 0.002(3) 0.005(4)
C29 0.051(4) 0.062(4) 0.085(4) 0.009(3) -0.001(3) 0.020(3)
C80 0.075(5) 0.040(4) 0.049(4) -0.009(3) -0.013(4) 0.009(3)
C14 0.115(7) 0.042(4) 0.022(3) 0.000(3) 0.006(4) -0.009(4)
C84 0.065(5) 0.078(6) 0.089(7) -0.007(5) -0.010(5) 0.030(5)
C28A 0.043(4) 0.040(5) 0.089(5) 0.017(4) 0.003(4) 0.012(4)
C26A 0.045(4) 0.050(5) 0.072(5) 0.014(4) 0.018(4) 0.015(4)
C81 0.128(9) 0.069(6) 0.057(5) -0.008(4) -0.018(6) 0.037(6)
C27A 0.053(5) 0.053(5) 0.084(5) 0.014(4) 0.013(4) 0.020(4)
C83 0.138(12) 0.091(8) 0.147(13) 0.010(8) -0.045(10) 0.067(8)
C82 0.177(14) 0.119(10) 0.079(8) 0.009(7) -0.036(9) 0.074(10)
C26B 0.020(7) 0.029(7) 0.059(6) 0.006(5) 0.004(5) 0.004(6)
C27B 0.026(7) 0.033(8) 0.073(6) 0.003(6) -0.001(6) 0.011(6)
C28B 0.042(9) 0.041(10) 0.075(6) 0.007(6) -0.005(6) 0.013(8)

loop_
_atom_type_symbol
_atom_type_description
_atom_type_scat_dispersion_real
_atom_type_scat_dispersion_imag
_atom_type_scat_source
C C 0.0181 0.0091 'International Tables Vol C Tables 4.2.6.8 and 6.1.1.4'
H H 0.0000 0.0000 'International Tables Vol C Tables 4.2.6.8 and 6.1.1.4'
Au Au -4.4197 7.2980 'International Tables Vol C Tables 4.2.6.8 and 6.1.1.4'
Br Br -0.6763 1.2805 'International Tables Vol C Tables 4.2.6.8 and 6.1.1.4'
N N 0.0311 0.0180 'International Tables Vol C Tables 4.2.6.8 and 6.1.1.4'
O O 0.0492 0.0322 'International Tables Vol C Tables 4.2.6.8 and 6.1.1.4'

loop_
_exptl_crystal_face_index_h
_exptl_crystal_face_index_k
_exptl_crystal_face_index_l
_exptl_crystal_face_perp_dist
0 1 -2 0.0808
3 -4 19 0.1310
-13 1 0 0.1127
8 -2 -16 0.0881
-4 -17 7 0.1348
2 -19 -3 0.0917
-5 11 14 0.1266
11 7 9 0.1193
-6 -2 -17 0.1133
3 19 -1 0.1286
-2 19 5 0.1172
4 -10 -16 0.0918

loop_
_geom_angle_atom_site_label_1
_geom_angle_atom_site_label_2
_geom_angle_atom_site_label_3
_geom_angle
_geom_angle_site_symmetry_1
_geom_angle_site_symmetry_3
_geom_angle_publ_flag
C1 Au1 Br1 177.18(14) . . ?
C47 Au2 Br2 177.38(15) . . ?
C7 O1 C23 117.8(5) . . ?
C55 O2 C71 117.5(4) . . ?
C47 N3 C46 124.7(5) . . ?
C47 N3 C48 112.0(4) . . ?
C48 N3 C46 123.3(5) . . ?
C1 N1 C4 126.6(4) . . ?
C1 N1 C2 109.1(4) . . ?
C2 N1 C4 123.9(4) . . ?
C47 N4 C49 110.0(4) . . ?
C47 N4 C52 125.1(4) . . ?
C49 N4 C52 124.9(4) . . ?
C1 N2 C39 122.8(4) . . ?
C1 N2 C3 111.9(4) . . ?
C3 N2 C39 125.3(4) . . ?
N1 C1 Au1 124.3(4) . . ?
N2 C1 Au1 130.2(4) . . ?
N2 C1 N1 105.5(4) . . ?
N3 C47 Au2 129.2(4) . . ?
N3 C47 N4 104.7(4) . . ?
N4 C47 Au2 125.9(4) . . ?
C5 C10 H10 106.2 . . ?
C17 C10 H10 106.2 . . ?
C17 C10 C5 112.3(4) . . ?
C17 C10 C11 114.6(4) . . ?
C11 C10 H10 106.2 . . ?
C11 C10 C5 110.6(4) . . ?
H37A C37 H37B 109.5 . . ?
H37A C37 H37C 109.5 . . ?
H37B C37 H37C 109.5 . . ?
C2 C37 H37A 109.5 . . ?
C2 C37 H37B 109.5 . . ?
C2 C37 H37C 109.5 . . ?
C4 C5 C10 120.5(5) . . ?
C4 C5 C6 118.8(5) . . ?
C6 C5 C10 120.6(5) . . ?
C54 C53 C58 119.9(5) . . ?
C52 C53 C54 118.1(5) . . ?
C52 C53 C58 121.9(4) . . ?
C45 C40 C39 119.5(5) . . ?
C41 C40 C39 121.6(5) . . ?
C41 C40 C45 118.7(5) . . ?
C18 C17 C10 123.8(5) . . ?
C18 C17 C22 118.2(5) . . ?
C22 C17 C10 118.0(5) . . ?
H51A C51 H51B 109.5 . . ?
H51A C51 H51C 109.5 . . ?
H51B C51 H51C 109.5 . . ?
C49 C51 H51A 109.5 . . ?
C49 C51 H51B 109.5 . . ?
C49 C51 H51C 109.5 . . ?
N4 C49 C51 122.8(5) . . ?
C48 C49 N4 107.5(5) . . ?
C48 C49 C51 129.7(5) . . ?
C70 C65 C58 118.3(5) . . ?
C66 C65 C58 123.7(5) . . ?
C66 C65 C70 118.0(6) . . ?
C53 C54 H54 119.9 . . ?
C55 C54 C53 120.3(5) . . ?
C55 C54 H54 119.9 . . ?
C53 C52 N4 117.9(4) . . ?
C57 C52 N4 120.3(5) . . ?
C57 C52 C53 121.8(5) . . ?
C36 C31 C24 119.4(5) . . ?
C36 C31 C32 118.9(5) . . ?
C32 C31 C24 121.6(5) . . ?
C5 C4 N1 119.9(5) . . ?
C5 C4 C9 122.9(5) . . ?
C9 C4 N1 117.0(5) . . ?
C55 C56 H56 119.7 . . ?
C55 C56 C57 120.6(5) . . ?
C57 C56 H56 119.7 . . ?
C53 C58 H58 105.7 . . ?
C65 C58 C53 112.4(4) . . ?
C65 C58 H58 105.7 . . ?
C59 C58 C53 111.8(4) . . ?
C59 C58 C65 114.6(4) . . ?
C59 C58 H58 105.7 . . ?
C60 C59 C58 119.2(5) . . ?
C64 C59 C58 123.5(5) . . ?
C64 C59 C60 117.3(5) . . ?
N3 C46 H46A 109.1 . . ?
N3 C46 H46B 109.1 . . ?
N3 C46 C45 112.6(4) . . ?
H46A C46 H46B 107.8 . . ?
C45 C46 H46A 109.1 . . ?
C45 C46 H46B 109.1 . . ?
N2 C39 C40 113.6(5) . . ?
N2 C39 H39A 108.9 . . ?
N2 C39 H39B 108.9 . . ?
C40 C39 H39A 108.9 . . ?
C40 C39 H39B 108.9 . . ?
H39A C39 H39B 107.7 . . ?
O2 C55 C54 123.6(5) . . ?
O2 C55 C56 116.4(5) . . ?
C54 C55 C56 120.0(5) . . ?
C5 C6 H6 120.1 . . ?
C7 C6 C5 119.7(5) . . ?
C7 C6 H6 120.1 . . ?
C52 C57 C56 119.0(5) . . ?
C52 C57 C72 120.9(5) . . ?
C56 C57 C72 120.1(5) . . ?
C16 C11 C10 122.1(5) . . ?
C16 C11 C12 119.1(6) . . ?
C12 C11 C10 118.6(5) . . ?
C40 C45 C46 120.9(5) . . ?
C44 C45 C40 118.4(5) . . ?
C44 C45 C46 120.7(5) . . ?
N1 C2 C37 122.8(5) . . ?
C3 C2 N1 107.7(4) . . ?
C3 C2 C37 129.4(5) . . ?
C31 C24 H24 106.2 . . ?
C9 C24 C31 111.3(4) . . ?
C9 C24 H24 106.2 . . ?
C25 C24 C31 113.5(5) . . ?
C25 C24 H24 106.2 . . ?
C25 C24 C9 112.9(5) . . ?
C31 C36 H36 119.5 . . ?
C31 C36 C35 120.9(5) . . ?
C35 C36 H36 119.5 . . ?
C4 C9 C24 120.7(5) . . ?
C8 C9 C4 116.6(5) . . ?
C8 C9 C24 122.6(5) . . ?
N3 C48 C50 122.7(5) . . ?
C49 C48 N3 105.7(5) . . ?
C49 C48 C50 131.6(5) . . ?
C31 C32 H32 119.8 . . ?
C31 C32 C33 120.4(5) . . ?
C33 C32 H32 119.8 . . ?
C40 C41 H41 118.9 . . ?
C42 C41 C40 122.2(6) . . ?
C42 C41 H41 118.9 . . ?
C9 C8 H8 119.8 . . ?
C9 C8 C7 120.5(5) . . ?
C7 C8 H8 119.8 . . ?
N2 C3 C38 123.4(5) . . ?
C2 C3 N2 105.9(4) . . ?
C2 C3 C38 130.5(5) . . ?
C17 C18 H18 119.4 . . ?
C19 C18 C17 121.2(6) . . ?
C19 C18 H18 119.4 . . ?
C3 C38 H38A 109.5 . . ?
C3 C38 H38B 109.5 . . ?
C3 C38 H38C 109.5 . . ?
H38A C38 H38B 109.5 . . ?
H38A C38 H38C 109.5 . . ?
H38B C38 H38C 109.5 . . ?
O1 C7 C8 115.2(5) . . ?
C6 C7 O1 123.5(5) . . ?
C6 C7 C8 121.4(5) . . ?
C78 C73 C72 122.5(6) . . ?
C78 C73 C74 118.3(6) . . ?
C74 C73 C72 119.2(6) . . ?
C18 C19 H19 119.8 . . ?
C18 C19 C20 120.4(6) . . ?
C20 C19 H19 119.8 . . ?
C57 C72 H72 106.2 . . ?
C73 C72 C57 111.2(5) . . ?
C73 C72 H72 106.2 . . ?
C79 C72 C57 112.9(5) . . ?
C79 C72 C73 113.4(5) . . ?
C79 C72 H72 106.2 . . ?
C59 C60 H60 119.8 . . ?
C61 C60 C59 120.4(7) . . ?
C61 C60 H60 119.8 . . ?
C32 C33 H33 119.8 . . ?
C34 C33 C32 120.3(5) . . ?
C34 C33 H33 119.8 . . ?
C73 C78 H78 120.4 . . ?
C73 C78 C77 119.3(7) . . ?
C77 C78 H78 120.4 . . ?
O1 C23 H23A 109.5 . . ?
O1 C23 H23B 109.5 . . ?
O1 C23 H23C 109.5 . . ?
H23A C23 H23B 109.5 . . ?
H23A C23 H23C 109.5 . . ?
H23B C23 H23C 109.5 . . ?
C45 C44 H44 119.1 . . ?
C43 C44 C45 121.8(6) . . ?
C43 C44 H44 119.1 . . ?
C11 C16 H16 119.9 . . ?
C11 C16 C15 120.1(7) . . ?
C15 C16 H16 119.9 . . ?
C11 C12 H12 119.6 . . ?
C13 C12 C11 120.8(7) . . ?
C13 C12 H12 119.6 . . ?
C59 C64 H64 119.3 . . ?
C63 C64 C59 121.4(6) . . ?
C63 C64 H64 119.3 . . ?
C48 C50 H50A 109.5 . . ?
C48 C50 H50B 109.5 . . ?
C48 C50 H50C 109.5 . . ?
H50A C50 H50B 109.5 . . ?
H50A C50 H50C 109.5 . . ?
H50B C50 H50C 109.5 . . ?
C80 C79 C72 124.0(6) . . ?
C84 C79 C72 119.8(7) . . ?
C84 C79 C80 116.2(7) . . ?
C65 C70 H70 119.2 . . ?
C69 C70 C65 121.6(7) . . ?
C69 C70 H70 119.2 . . ?
C36 C35 H35 120.5 . . ?
C34 C35 C36 119.0(6) . . ?
C34 C35 H35 120.5 . . ?
C22 C21 H21 119.9 . . ?
C20 C21 H21 119.9 . . ?
C20 C21 C22 120.1(6) . . ?
O2 C71 H71A 109.5 . . ?
O2 C71 H71B 109.5 . . ?
O2 C71 H71C 109.5 . . ?
H71A C71 H71B 109.5 . . ?
H71A C71 H71C 109.5 . . ?
H71B C71 H71C 109.5 . . ?
C17 C22 H22 119.7 . . ?
C21 C22 C17 120.6(6) . . ?
C21 C22 H22 119.7 . . ?
C74 C75 H75 119.5 . . ?
C76 C75 H75 119.5 . . ?
C76 C75 C74 120.9(8) . . ?
C30 C25 C24 122.6(6) . . ?
C30 C25 C26B 123.2(10) . . ?
C26A C25 C24 121.9(7) . . ?
C26A C25 C30 114.5(7) . . ?
C26B C25 C24 107.0(9) . . ?
C41 C42 H42 120.8 . . ?
C41 C42 C43 118.4(6) . . ?
C43 C42 H42 120.8 . . ?
C33 C34 C35 120.4(6) . . ?
C33 C34 H34 119.8 . . ?
C35 C34 H34 119.8 . . ?
C19 C20 H20 120.3 . . ?
C21 C20 C19 119.4(6) . . ?
C21 C20 H20 120.3 . . ?
C64 C63 H63 119.8 . . ?
C62 C63 C64 120.5(7) . . ?
C62 C63 H63 119.8 . . ?
C65 C66 H66 119.4 . . ?
C65 C66 C67 121.1(6) . . ?
C67 C66 H66 119.4 . . ?
C73 C74 H74 119.5 . . ?
C75 C74 C73 121.0(7) . . ?
C75 C74 H74 119.5 . . ?
C63 C62 H62 120.1 . . ?
C63 C62 C61 119.8(6) . . ?
C61 C62 H62 120.1 . . ?
C60 C61 H61 119.7 . . ?
C62 C61 C60 120.6(7) . . ?
C62 C61 H61 119.7 . . ?
C70 C69 H69 120.0 . . ?
C70 C69 C68 120.1(7) . . ?
C68 C69 H69 120.0 . . ?
C78 C77 H77 119.1 . . ?
C76 C77 C78 121.8(7) . . ?
C76 C77 H77 119.1 . . ?
C16 C15 H15 120.2 . . ?
C14 C15 C16 119.6(7) . . ?
C14 C15 H15 120.2 . . ?
C69 C68 H68 120.4 . . ?
C67 C68 C69 119.2(6) . . ?
C67 C68 H68 120.4 . . ?
C66 C67 H67 120.1 . . ?
C68 C67 C66 119.9(7) . . ?
C68 C67 H67 120.1 . . ?
C12 C13 H13 120.4 . . ?
C14 C13 C12 119.1(8) . . ?
C14 C13 H13 120.4 . . ?
C44 C43 C42 120.3(6) . . ?
C44 C43 H43 119.8 . . ?
C42 C43 H43 119.8 . . ?
C25 C30 H30 119.7 . . ?
C29 C30 C25 120.6(7) . . ?
C29 C30 H30 119.7 . . ?
C75 C76 C77 118.6(7) . . ?
C75 C76 H76 120.7 . . ?
C77 C76 H76 120.7 . . ?
C30 C29 H29 127.1 . . ?
C30 C29 C28B 105.8(12) . . ?
C28A C29 C30 124.3(9) . . ?
C28B C29 H29 127.1 . . ?
C79 C80 H80 118.8 . . ?
C81 C80 C79 122.5(8) . . ?
C81 C80 H80 118.8 . . ?
C15 C14 C13 121.1(6) . . ?
C15 C14 H14 119.4 . . ?
C13 C14 H14 119.4 . . ?
C79 C84 H84 119.1 . . ?
C79 C84 C83 121.8(11) . . ?
C83 C84 H84 119.1 . . ?
C29 C28A H28A 121.4 . . ?
C29 C28A C27A 117.2(9) . . ?
C27A C28A H28A 121.4 . . ?
C25 C26A H26A 119.6 . . ?
C25 C26A C27A 120.7(9) . . ?
C27A C26A H26A 119.6 . . ?
C80 C81 H81 119.9 . . ?
C82 C81 C80 120.2(10) . . ?
C82 C81 H81 119.9 . . ?
C28A C27A C26A 122.1(10) . . ?
C28A C27A H27A 119.0 . . ?
C26A C27A H27A 119.0 . . ?
C84 C83 H83 120.5 . . ?
C84 C83 C82 119.0(11) . . ?
C82 C83 H83 120.5 . . ?
C81 C82 C83 120.3(10) . . ?
C81 C82 H82 119.8 . . ?
C83 C82 H82 119.8 . . ?
C25 C26B H26B 120.8 . . ?
C27B C26B C25 118.3(19) . . ?
C27B C26B H26B 120.8 . . ?
C26B C27B H27B 123.1 . . ?
C28B C27B C26B 114(3) . . ?
C28B C27B H27B 123.1 . . ?
C29 C28B H28B 114.8 . . ?
C27B C28B C29 130(2) . . ?
C27B C28B H28B 114.8 . . ?

loop_
_geom_bond_atom_site_label_1
_geom_bond_atom_site_label_2
_geom_bond_distance
_geom_bond_site_symmetry_2
_geom_bond_publ_flag
Au1 Br1 2.4017(6) . ?
Au1 C1 1.993(5) . ?
Au2 Br2 2.3939(7) . ?
Au2 C47 1.982(5) . ?
O1 C7 1.374(6) . ?
O1 C23 1.426(8) . ?
O2 C55 1.369(6) . ?
O2 C71 1.414(7) . ?
N3 C47 1.326(7) . ?
N3 C46 1.458(6) . ?
N3 C48 1.405(7) . ?
N1 C1 1.389(6) . ?
N1 C4 1.434(7) . ?
N1 C2 1.392(6) . ?
N4 C47 1.375(6) . ?
N4 C49 1.390(7) . ?
N4 C52 1.439(6) . ?
N2 C1 1.316(7) . ?
N2 C39 1.470(7) . ?
N2 C3 1.406(6) . ?
C10 H10 1.0000 . ?
C10 C5 1.533(7) . ?
C10 C17 1.518(7) . ?
C10 C11 1.519(7) . ?
C37 H37A 0.9800 . ?
C37 H37B 0.9800 . ?
C37 H37C 0.9800 . ?
C37 C2 1.487(7) . ?
C5 C4 1.377(7) . ?
C5 C6 1.397(7) . ?
C53 C54 1.406(7) . ?
C53 C52 1.404(7) . ?
C53 C58 1.531(7) . ?
C40 C39 1.507(7) . ?
C40 C45 1.411(7) . ?
C40 C41 1.390(8) . ?
C17 C18 1.391(8) . ?
C17 C22 1.399(8) . ?
C51 H51A 0.9800 . ?
C51 H51B 0.9800 . ?
C51 H51C 0.9800 . ?
C51 C49 1.506(7) . ?
C49 C48 1.340(7) . ?
C65 C58 1.522(7) . ?
C65 C70 1.389(8) . ?
C65 C66 1.375(8) . ?
C54 H54 0.9500 . ?
C54 C55 1.391(7) . ?
C52 C57 1.375(7) . ?
C31 C24 1.532(8) . ?
C31 C36 1.380(8) . ?
C31 C32 1.382(7) . ?
C4 C9 1.415(7) . ?
C56 H56 0.9500 . ?
C56 C55 1.387(8) . ?
C56 C57 1.396(7) . ?
C58 H58 1.0000 . ?
C58 C59 1.510(7) . ?
C59 C60 1.408(8) . ?
C59 C64 1.391(8) . ?
C46 H46A 0.9900 . ?
C46 H46B 0.9900 . ?
C46 C45 1.520(8) . ?
C39 H39A 0.9900 . ?
C39 H39B 0.9900 . ?
C6 H6 0.9500 . ?
C6 C7 1.368(8) . ?
C57 C72 1.537(8) . ?
C11 C16 1.379(8) . ?
C11 C12 1.395(8) . ?
C45 C44 1.384(8) . ?
C2 C3 1.344(8) . ?
C24 H24 1.0000 . ?
C24 C9 1.512(8) . ?
C24 C25 1.513(9) . ?
C36 H36 0.9500 . ?
C36 C35 1.400(9) . ?
C9 C8 1.396(8) . ?
C48 C50 1.494(8) . ?
C32 H32 0.9500 . ?
C32 C33 1.396(7) . ?
C41 H41 0.9500 . ?
C41 C42 1.382(9) . ?
C8 H8 0.9500 . ?
C8 C7 1.398(9) . ?
C3 C38 1.499(7) . ?
C18 H18 0.9500 . ?
C18 C19 1.374(9) . ?
C38 H38A 0.9800 . ?
C38 H38B 0.9800 . ?
C38 H38C 0.9800 . ?
C73 C72 1.518(8) . ?
C73 C78 1.386(9) . ?
C73 C74 1.391(10) . ?
C19 H19 0.9500 . ?
C19 C20 1.391(10) . ?
C72 H72 1.0000 . ?
C72 C79 1.501(10) . ?
C60 H60 0.9500 . ?
C60 C61 1.381(9) . ?
C33 H33 0.9500 . ?
C33 C34 1.360(8) . ?
C78 H78 0.9500 . ?
C78 C77 1.400(9) . ?
C23 H23A 0.9800 . ?
C23 H23B 0.9800 . ?
C23 H23C 0.9800 . ?
C44 H44 0.9500 . ?
C44 C43 1.380(9) . ?
C16 H16 0.9500 . ?
C16 C15 1.404(8) . ?
C12 H12 0.9500 . ?
C12 C13 1.385(10) . ?
C64 H64 0.9500 . ?
C64 C63 1.376(9) . ?
C50 H50A 0.9800 . ?
C50 H50B 0.9800 . ?
C50 H50C 0.9800 . ?
C79 C80 1.397(10) . ?
C79 C84 1.378(10) . ?
C70 H70 0.9500 . ?
C70 C69 1.369(9) . ?
C35 H35 0.9500 . ?
C35 C34 1.388(9) . ?
C21 H21 0.9500 . ?
C21 C22 1.393(9) . ?
C21 C20 1.384(10) . ?
C71 H71A 0.9800 . ?
C71 H71B 0.9800 . ?
C71 H71C 0.9800 . ?
C22 H22 0.9500 . ?
C75 H75 0.9500 . ?
C75 C74 1.386(10) . ?
C75 C76 1.360(12) . ?
C25 C30 1.393(10) . ?
C25 C26A 1.382(11) . ?
C25 C26B 1.475(16) . ?
C42 H42 0.9500 . ?
C42 C43 1.382(10) . ?
C34 H34 0.9500 . ?
C20 H20 0.9500 . ?
C63 H63 0.9500 . ?
C63 C62 1.366(12) . ?
C66 H66 0.9500 . ?
C66 C67 1.404(9) . ?
C74 H74 0.9500 . ?
C62 H62 0.9500 . ?
C62 C61 1.371(12) . ?
C61 H61 0.9500 . ?
C69 H69 0.9500 . ?
C69 C68 1.398(12) . ?
C77 H77 0.9500 . ?
C77 C76 1.372(12) . ?
C15 H15 0.9500 . ?
C15 C14 1.367(12) . ?
C68 H68 0.9500 . ?
C68 C67 1.372(11) . ?
C67 H67 0.9500 . ?
C13 H13 0.9500 . ?
C13 C14 1.382(13) . ?
C43 H43 0.9500 . ?
C30 H30 0.9500 . ?
C30 C29 1.383(10) . ?
C76 H76 0.9500 . ?
C29 H29 0.9500 . ?
C29 C28A 1.308(13) . ?
C29 C28B 1.75(4) . ?
C80 H80 0.9500 . ?
C80 C81 1.375(11) . ?
C14 H14 0.9500 . ?
C84 H84 0.9500 . ?
C84 C83 1.399(15) . ?
C28A H28A 0.9500 . ?
C28A C27A 1.328(16) . ?
C26A H26A 0.9500 . ?
C26A C27A 1.422(14) . ?
C81 H81 0.9500 . ?
C81 C82 1.341(16) . ?
C27A H27A 0.9500 . ?
C83 H83 0.9500 . ?
C83 C82 1.39(2) . ?
C82 H82 0.9500 . ?
C26B H26B 0.9500 . ?
C26B C27B 1.431(17) . ?
C27B H27B 0.9500 . ?
C27B C28B 1.29(4) . ?
C28B H28B 0.9500 . ?

loop_
_geom_torsion_atom_site_label_1
_geom_torsion_atom_site_label_2
_geom_torsion_atom_site_label_3
_geom_torsion_atom_site_label_4
_geom_torsion
_geom_torsion_site_symmetry_1
_geom_torsion_site_symmetry_2
_geom_torsion_site_symmetry_3
_geom_torsion_site_symmetry_4
_geom_torsion_publ_flag
N3 C46 C45 C40 163.2(5) . . . . ?
N3 C46 C45 C44 -15.9(8) . . . . ?
N1 C4 C9 C24 9.3(7) . . . . ?
N1 C4 C9 C8 -172.3(4) . . . . ?
N1 C2 C3 N2 0.7(6) . . . . ?
N1 C2 C3 C38 -173.9(6) . . . . ?
N4 C49 C48 N3 0.3(6) . . . . ?
N4 C49 C48 C50 178.7(6) . . . . ?
N4 C52 C57 C56 -173.4(5) . . . . ?
N4 C52 C57 C72 6.2(8) . . . . ?
C1 N1 C4 C5 78.1(6) . . . . ?
C1 N1 C4 C9 -106.7(6) . . . . ?
C1 N1 C2 C37 -178.4(5) . . . . ?
C1 N1 C2 C3 -0.2(6) . . . . ?
C1 N2 C39 C40 89.3(6) . . . . ?
C1 N2 C3 C2 -0.9(6) . . . . ?
C1 N2 C3 C38 174.1(5) . . . . ?
C47 N3 C46 C45 109.4(6) . . . . ?
C47 N3 C48 C49 -0.2(6) . . . . ?
C47 N3 C48 C50 -178.8(5) . . . . ?
C47 N4 C49 C51 179.9(5) . . . . ?
C47 N4 C49 C48 -0.3(6) . . . . ?
C47 N4 C52 C53 91.2(6) . . . . ?
C47 N4 C52 C57 -90.6(7) . . . . ?
C10 C5 C4 N1 -4.4(7) . . . . ?
C10 C5 C4 C9 -179.3(4) . . . . ?
C10 C5 C6 C7 176.3(5) . . . . ?
C10 C17 C18 C19 -179.1(5) . . . . ?
C10 C17 C22 C21 -178.8(5) . . . . ?
C10 C11 C16 C15 -177.8(5) . . . . ?
C10 C11 C12 C13 176.7(5) . . . . ?
C37 C2 C3 N2 178.7(5) . . . . ?
C37 C2 C3 C38 4.2(10) . . . . ?
C5 C10 C17 C18 -94.9(6) . . . . ?
C5 C10 C17 C22 84.3(6) . . . . ?
C5 C10 C11 C16 47.5(7) . . . . ?
C5 C10 C11 C12 -128.6(5) . . . . ?
C5 C4 C9 C24 -175.6(5) . . . . ?
C5 C4 C9 C8 2.8(7) . . . . ?
C5 C6 C7 O1 -177.2(5) . . . . ?
C5 C6 C7 C8 3.2(8) . . . . ?
C53 C54 C55 O2 -175.0(5) . . . . ?
C53 C54 C55 C56 5.3(8) . . . . ?
C53 C52 C57 C56 4.7(8) . . . . ?
C53 C52 C57 C72 -175.7(5) . . . . ?
C53 C58 C59 C60 -125.5(5) . . . . ?
C53 C58 C59 C64 52.2(7) . . . . ?
C40 C45 C44 C43 -1.6(10) . . . . ?
C40 C41 C42 C43 -2.1(11) . . . . ?
C17 C10 C5 C4 -152.3(5) . . . . ?
C17 C10 C5 C6 31.2(6) . . . . ?
C17 C10 C11 C16 -80.6(7) . . . . ?
C17 C10 C11 C12 103.2(6) . . . . ?
C17 C18 C19 C20 -2.3(10) . . . . ?
C51 C49 C48 N3 -180.0(5) . . . . ?
C51 C49 C48 C50 -1.6(11) . . . . ?
C49 N4 C47 Au2 -175.3(4) . . . . ?
C49 N4 C47 N3 0.2(6) . . . . ?
C49 N4 C52 C53 -86.6(6) . . . . ?
C49 N4 C52 C57 91.6(6) . . . . ?
C65 C58 C59 C60 105.1(6) . . . . ?
C65 C58 C59 C64 -77.3(6) . . . . ?
C65 C70 C69 C68 0.8(11) . . . . ?
C65 C66 C67 C68 0.5(11) . . . . ?
C54 C53 C52 N4 173.9(4) . . . . ?
C54 C53 C52 C57 -4.2(8) . . . . ?
C54 C53 C58 C65 39.0(6) . . . . ?
C54 C53 C58 C59 -91.5(6) . . . . ?
C52 N4 C47 Au2 6.7(7) . . . . ?
C52 N4 C47 N3 -177.9(5) . . . . ?
C52 N4 C49 C51 -2.0(8) . . . . ?
C52 N4 C49 C48 177.8(5) . . . . ?
C52 C53 C54 C55 -0.8(8) . . . . ?
C52 C53 C58 C65 -138.8(5) . . . . ?
C52 C53 C58 C59 90.7(6) . . . . ?
C52 C57 C72 C73 139.7(6) . . . . ?
C52 C57 C72 C79 -91.5(7) . . . . ?
C31 C24 C9 C4 69.5(6) . . . . ?
C31 C24 C9 C8 -108.8(6) . . . . ?
C31 C24 C25 C30 18.4(9) . . . . ?
C31 C24 C25 C26A -173.5(8) . . . . ?
C31 C24 C25 C26B -132.8(11) . . . . ?
C31 C36 C35 C34 1.5(9) . . . . ?
C31 C32 C33 C34 0.5(8) . . . . ?
C4 N1 C1 Au1 4.3(7) . . . . ?
C4 N1 C1 N2 -172.3(4) . . . . ?
C4 N1 C2 C37 -6.2(8) . . . . ?
C4 N1 C2 C3 172.0(5) . . . . ?
C4 C5 C6 C7 -0.2(8) . . . . ?
C4 C9 C8 C7 0.2(8) . . . . ?
C56 C57 C72 C73 -40.7(8) . . . . ?
C56 C57 C72 C79 88.1(7) . . . . ?
C58 C53 C54 C55 -178.8(5) . . . . ?
C58 C53 C52 N4 -8.2(7) . . . . ?
C58 C53 C52 C57 173.7(5) . . . . ?
C58 C65 C70 C69 178.3(6) . . . . ?
C58 C65 C66 C67 -178.9(6) . . . . ?
C58 C59 C60 C61 179.9(5) . . . . ?
C58 C59 C64 C63 -179.4(6) . . . . ?
C59 C60 C61 C62 -1.4(10) . . . . ?
C59 C64 C63 C62 0.5(10) . . . . ?
C46 N3 C47 Au2 -4.7(8) . . . . ?
C46 N3 C47 N4 -179.9(5) . . . . ?
C46 N3 C48 C49 179.8(5) . . . . ?
C46 N3 C48 C50 1.2(8) . . . . ?
C46 C45 C44 C43 177.6(7) . . . . ?
C39 N2 C1 Au1 6.1(7) . . . . ?
C39 N2 C1 N1 -177.6(4) . . . . ?
C39 N2 C3 C2 177.4(5) . . . . ?
C39 N2 C3 C38 -7.5(8) . . . . ?
C39 C40 C45 C46 8.2(8) . . . . ?
C39 C40 C45 C44 -172.7(6) . . . . ?
C39 C40 C41 C42 174.4(6) . . . . ?
C55 C56 C57 C52 -0.1(9) . . . . ?
C55 C56 C57 C72 -179.7(5) . . . . ?
C6 C5 C4 N1 172.1(4) . . . . ?
C6 C5 C4 C9 -2.8(7) . . . . ?
C57 C56 C55 O2 175.4(5) . . . . ?
C57 C56 C55 C54 -4.8(9) . . . . ?
C57 C72 C79 C80 -35.2(9) . . . . ?
C57 C72 C79 C84 145.5(7) . . . . ?
C11 C10 C5 C4 78.3(6) . . . . ?
C11 C10 C5 C6 -98.1(6) . . . . ?
C11 C10 C17 C18 32.4(7) . . . . ?
C11 C10 C17 C22 -148.5(5) . . . . ?
C11 C16 C15 C14 2.0(10) . . . . ?
C11 C12 C13 C14 0.4(9) . . . . ?
C45 C40 C39 N2 -144.1(5) . . . . ?
C45 C40 C41 C42 -0.3(9) . . . . ?
C45 C44 C43 C42 -0.9(12) . . . . ?
C2 N1 C1 Au1 176.2(3) . . . . ?
C2 N1 C1 N2 -0.3(5) . . . . ?
C2 N1 C4 C5 -92.7(6) . . . . ?
C2 N1 C4 C9 82.5(6) . . . . ?
C24 C31 C36 C35 -176.0(5) . . . . ?
C24 C31 C32 C33 175.0(5) . . . . ?
C24 C9 C8 C7 178.6(5) . . . . ?
C24 C25 C30 C29 178.2(7) . . . . ?
C24 C25 C26A C27A -176.9(9) . . . . ?
C24 C25 C26B C27B -179.1(18) . . . . ?
C36 C31 C24 C9 -142.4(5) . . . . ?
C36 C31 C24 C25 88.9(7) . . . . ?
C36 C31 C32 C33 -1.2(8) . . . . ?
C36 C35 C34 C33 -2.2(9) . . . . ?
C9 C24 C25 C30 -109.5(7) . . . . ?
C9 C24 C25 C26A 58.6(10) . . . . ?
C9 C24 C25 C26B 99.4(11) . . . . ?
C9 C8 C7 O1 177.1(5) . . . . ?
C9 C8 C7 C6 -3.2(8) . . . . ?
C48 N3 C47 Au2 175.2(4) . . . . ?
C48 N3 C47 N4 0.0(6) . . . . ?
C48 N3 C46 C45 -70.5(7) . . . . ?
C32 C31 C24 C9 41.4(7) . . . . ?
C32 C31 C24 C25 -87.3(6) . . . . ?
C32 C31 C36 C35 0.2(8) . . . . ?
C32 C33 C34 C35 1.2(8) . . . . ?
C41 C40 C39 N2 41.3(7) . . . . ?
C41 C40 C45 C46 -177.1(5) . . . . ?
C41 C40 C45 C44 2.1(8) . . . . ?
C41 C42 C43 C44 2.7(12) . . . . ?
C3 N2 C1 Au1 -175.5(4) . . . . ?
C3 N2 C1 N1 0.8(6) . . . . ?
C3 N2 C39 C40 -88.9(6) . . . . ?
C18 C17 C22 C21 0.4(9) . . . . ?
C18 C19 C20 C21 0.8(10) . . . . ?
C73 C72 C79 C80 92.5(7) . . . . ?
C73 C72 C79 C84 -86.8(8) . . . . ?
C73 C78 C77 C76 0.7(10) . . . . ?
C72 C73 C78 C77 177.9(6) . . . . ?
C72 C73 C74 C75 -179.1(6) . . . . ?
C72 C79 C80 C81 -178.5(8) . . . . ?
C72 C79 C84 C83 177.9(10) . . . . ?
C60 C59 C64 C63 -1.8(8) . . . . ?
C78 C73 C72 C57 115.1(6) . . . . ?
C78 C73 C72 C79 -13.4(8) . . . . ?
C78 C73 C74 C75 -1.5(10) . . . . ?
C78 C77 C76 C75 -0.7(11) . . . . ?
C23 O1 C7 C6 0.4(8) . . . . ?
C23 O1 C7 C8 -179.9(5) . . . . ?
C16 C11 C12 C13 0.5(8) . . . . ?
C16 C15 C14 C13 -1.1(10) . . . . ?
C12 C11 C16 C15 -1.6(9) . . . . ?
C12 C13 C14 C15 0.0(10) . . . . ?
C64 C59 C60 C61 2.2(8) . . . . ?
C64 C63 C62 C61 0.3(11) . . . . ?
C79 C80 C81 C82 0.1(16) . . . . ?
C79 C84 C83 C82 1(2) . . . . ?
C70 C65 C58 C53 68.4(6) . . . . ?
C70 C65 C58 C59 -162.5(5) . . . . ?
C70 C65 C66 C67 0.8(10) . . . . ?
C70 C69 C68 C67 0.6(11) . . . . ?
C71 O2 C55 C54 9.5(8) . . . . ?
C71 O2 C55 C56 -170.7(5) . . . . ?
C22 C17 C18 C19 1.7(9) . . . . ?
C22 C21 C20 C19 1.4(10) . . . . ?
C25 C24 C9 C4 -161.5(5) . . . . ?
C25 C24 C9 C8 20.2(7) . . . . ?
C25 C30 C29 C28A -5.3(15) . . . . ?
C25 C30 C29 C28B 21.3(15) . . . . ?
C25 C26A C27A C28A 2.5(19) . . . . ?
C25 C26B C27B C28B -14(3) . . . . ?
C20 C21 C22 C17 -1.9(10) . . . . ?
C63 C62 C61 C60 0.1(11) . . . . ?
C66 C65 C58 C53 -111.8(6) . . . . ?
C66 C65 C58 C59 17.3(8) . . . . ?
C66 C65 C70 C69 -1.5(9) . . . . ?
C74 C73 C72 C57 -67.5(7) . . . . ?
C74 C73 C72 C79 164.0(6) . . . . ?
C74 C73 C78 C77 0.4(9) . . . . ?
C74 C75 C76 C77 -0.4(11) . . . . ?
C69 C68 C67 C66 -1.3(12) . . . . ?
C30 C25 C26A C27A -7.9(14) . . . . ?
C30 C25 C26B C27B 30(3) . . . . ?
C30 C29 C28A C27A -0.7(17) . . . . ?
C30 C29 C28B C27B -8(4) . . . . ?
C76 C75 C74 C73 1.5(11) . . . . ?
C29 C28A C27A C26A 2.1(19) . . . . ?
C80 C79 C84 C83 -1.4(14) . . . . ?
C80 C81 C82 C83 0(2) . . . . ?
C84 C79 C80 C81 0.8(12) . . . . ?
C84 C83 C82 C81 0(2) . . . . ?
C26A C25 C30 C29 9.3(12) . . . . ?
C26B C25 C30 C29 -35.3(16) . . . . ?
C26B C27B C28B C29 5(4) . . . . ?

loop_
_twin_individual_id
_twin_individual_mass_fraction_refined
1 0.50(4)
2 0.50(4)

loop_
_exptl_oxdiff_crystal_face_indexfrac_h
_exptl_oxdiff_crystal_face_indexfrac_k
_exptl_oxdiff_crystal_face_indexfrac_l
_exptl_oxdiff_crystal_face_x
_exptl_oxdiff_crystal_face_y
_exptl_oxdiff_crystal_face_z
0.0012 0.9994 -1.9997 0.0659 -0.0328 -0.0841
2.7730 -3.8052 19.2462 -0.3161 0.1860 0.9303
-13.0630 0.6598 -0.0085 -0.1057 0.8874 -0.4488
7.5365 -2.2795 -16.2516 0.0991 -0.8783 -0.4678
-4.2589 -17.2796 7.0550 -0.9601 0.2646 0.0909
2.4760 -19.1564 -2.6021 -0.9031 -0.4147 -0.1114
-5.4794 10.9861 14.3881 0.3699 0.7870 0.4937
10.6300 7.4366 8.9025 0.4093 -0.4521 0.7925
-6.3973 -2.0432 -17.3989 -0.0276 0.0392 -0.9988
3.4556 18.9707 -0.7649 0.9842 -0.0591 0.1666
-1.6420 18.9508 4.8074 0.8838 0.4035 0.2368
3.8914 -10.3174 -16.0335 -0.3402 -0.7084 -0.6184

loop_
_smtbx_masks_void_nr
_smtbx_masks_void_average_x
_smtbx_masks_void_average_y
_smtbx_masks_void_average_z
_smtbx_masks_void_volume
_smtbx_masks_void_count_electrons
_smtbx_masks_void_content
1 -0.756 -0.347 -0.525 6911.1 2066.4 ?
